data_4317385
loop_
_publ_author_name
'Rhodri Ll. Thomas'
'Nigam P. Rath'
'Lawrence Barton'

_publ_section_title
;
 Formation of Metallaboranes from the Group IV Transition Metals and
 Pentaborane(9): Crystal and Molecular Structure of [(Cp2Zr)2B5H8][B11H14]
;
_journal_name_full 'Inorganic Chemistry'
_journal_page_first 67
_journal_page_last 75
_journal_paper_doi 10.1021/ic010665h
_journal_volume 41
_journal_year 2002
_chemical_formula_sum 'C20 H42 B16 Zr2'
_chemical_formula_weight 637.94
_chemical_name_systematic
;
   ?
;
_space_group_IT_number 9
_symmetry_cell_setting monoclinic
_symmetry_space_group_name_Hall 'C -2yc'
_symmetry_space_group_name_H-M 'C 1 c 1'
_atom_sites_solution_hydrogens geom
_atom_sites_solution_primary direct
_atom_sites_solution_secondary difmap
_audit_creation_method SHELXL-97
_cell_angle_alpha 90.00
_cell_angle_beta 90.744(1)
_cell_angle_gamma 90.00
_cell_formula_units_Z 8
_cell_length_a 16.2169(1)
_cell_length_b 23.4676(1)
_cell_length_c 16.3222(2)
_cell_measurement_reflns_used 8192
_cell_measurement_temperature 223(2)
_cell_measurement_theta_max 26.0
_cell_measurement_theta_min 2.5
_cell_volume 6211.24(9)
_computing_cell_refinement 'Bruker SMART'
_computing_data_collection 'Bruker SMART'
_computing_data_reduction 'Bruker SAINT'
_computing_molecular_graphics 'Bruker SHELXTL'
_computing_publication_material 'Bruker SHELXTL'
_computing_structure_refinement 'SHELXL-97 (Sheldrick, 1997)'
_computing_structure_solution 'SHELXS-97 (Sheldrick, 1990)'
_diffrn_ambient_temperature 223(2)
_diffrn_measured_fraction_theta_full 0.998
_diffrn_measured_fraction_theta_max 0.998
_diffrn_measurement_device_type 'CCD area detector'
_diffrn_measurement_method 'phi and omega scans'
_diffrn_radiation_monochromator graphite
_diffrn_radiation_source 'normal-focus sealed tube'
_diffrn_radiation_type MoK\a
_diffrn_radiation_wavelength 0.71073
_diffrn_reflns_av_R_equivalents 0.043
_diffrn_reflns_av_sigmaI/netI 0.0393
_diffrn_reflns_limit_h_max 20
_diffrn_reflns_limit_h_min -20
_diffrn_reflns_limit_k_max 30
_diffrn_reflns_limit_k_min -30
_diffrn_reflns_limit_l_max 20
_diffrn_reflns_limit_l_min -20
_diffrn_reflns_number 48599
_diffrn_reflns_theta_full 27.10
_diffrn_reflns_theta_max 27.10
_diffrn_reflns_theta_min 1.98
_exptl_absorpt_coefficient_mu 0.683
_exptl_absorpt_correction_T_max 0.8755
_exptl_absorpt_correction_T_min 0.7718
_exptl_absorpt_correction_type none
_exptl_absorpt_process_details sadabs
_exptl_crystal_colour yellow
_exptl_crystal_density_diffrn 1.364
_exptl_crystal_density_meas ?
_exptl_crystal_density_method 'not measured'
_exptl_crystal_description rectangular
_exptl_crystal_F_000 2576
_exptl_crystal_size_max 0.4
_exptl_crystal_size_mid 0.2
_exptl_crystal_size_min 0.2
_refine_diff_density_max 0.610
_refine_diff_density_min -0.576
_refine_diff_density_rms 0.053
_refine_ls_abs_structure_details 'Flack H D (1983), Acta Cryst. A39, 876-881'
_refine_ls_abs_structure_Flack 0.01(3)
_refine_ls_extinction_method none
_refine_ls_goodness_of_fit_ref 1.120
_refine_ls_hydrogen_treatment mixed
_refine_ls_matrix_type full
_refine_ls_number_parameters 694
_refine_ls_number_reflns 13654
_refine_ls_number_restraints 2
_refine_ls_restrained_S_all 1.120
_refine_ls_R_factor_all 0.0462
_refine_ls_R_factor_gt 0.0363
_refine_ls_shift/su_max 0.073
_refine_ls_shift/su_mean 0.001
_refine_ls_structure_factor_coef Fsqd
_refine_ls_weighting_details 'calc w=1/[\s^2^(Fo^2^)+(0.0345P)^2^+2.7586P] where P=(Fo^2^+2Fc^2^)/3'
_refine_ls_weighting_scheme calc
_refine_ls_wR_factor_gt 0.0796
_refine_ls_wR_factor_ref 0.0841
_reflns_number_gt 11881
_reflns_number_total 13654
_reflns_threshold_expression >2sigma(I)
_cod_data_source_file ic010665h.cif
_cod_data_source_block b5397
_cod_depositor_comments
;
The following automatic conversions were performed:

'_symmetry_cell_setting' value 'Monoclinic' changed to 'monoclinic'
according to the built-in table from CIF Core dictionary named
'cif_core.dic' version 2.4.1 from 2010-06-29.

Automatic conversion script
Id: cif_fix_values 1646 2011-03-28 12:23:43Z adriana 

The following automatic conversions were performed:

'_exptl_crystal_density_meas' value 'no' was changed to '?' - the
value is perceived as not measured.

Automatic conversion script
Id: cif_fix_values 3008 2015-01-20 13:52:24Z robertas 
;
_cod_database_code 4317385

loop_
_symmetry_equiv_pos_as_xyz
'x, y, z'
'x, -y, z+1/2'
'x+1/2, y+1/2, z'
'x+1/2, -y+1/2, z+1/2'

loop_
_atom_site_label
_atom_site_type_symbol
_atom_site_fract_x
_atom_site_fract_y
_atom_site_fract_z
_atom_site_U_iso_or_equiv
_atom_site_adp_type
_atom_site_occupancy
_atom_site_symmetry_multiplicity
_atom_site_calc_flag
_atom_site_refinement_flags
_atom_site_disorder_assembly
_atom_site_disorder_group
Zr1 Zr 0.428765(19) 0.650555(13) -0.00839(2) 0.03760(8) Uani 1 1 d . . .
Zr2 Zr 0.577333(18) 0.572449(15) 0.235075(19) 0.04192(8) Uani 1 1 d . . .
Zr3 Zr 0.57221(2) 1.060406(19) 0.29407(3) 0.05726(11) Uani 1 1 d . . .
Zr4 Zr 0.45151(3) 0.87490(2) 0.38581(3) 0.07024(13) Uani 1 1 d . . .
B1 B 0.5049(2) 0.61215(17) 0.1137(3) 0.0361(7) Uani 1 1 d . . .
B2 B 0.5163(2) 0.54023(17) 0.1006(2) 0.0420(9) Uani 1 1 d . . .
B3 B 0.5574(2) 0.59305(18) 0.0261(2) 0.0436(9) Uani 1 1 d . . .
B4 B 0.4192(2) 0.64948(17) 0.1459(3) 0.0416(8) Uani 1 1 d . . .
B5 B 0.5268(2) 0.66714(17) 0.1800(2) 0.0429(9) Uani 1 1 d . . .
B1' B 0.5131(3) 0.9674(2) 0.3397(3) 0.0554(11) Uani 1 1 d . . .
B2' B 0.5841(4) 0.9321(3) 0.3965(4) 0.0776(16) Uani 1 1 d . . .
B3' B 0.5477(4) 1.0040(3) 0.4233(3) 0.0714(14) Uani 1 1 d . . .
B4' B 0.5040(3) 0.9716(3) 0.2352(3) 0.0664(13) Uani 1 1 d . . .
B5' B 0.4146(3) 0.9620(2) 0.3037(3) 0.0651(13) Uani 1 1 d . . .
B1A B 0.2689(6) 0.1890(5) 0.6130(6) 0.126(3) Uani 1 1 d . . .
B2A B 0.1936(8) 0.2373(4) 0.6397(6) 0.128(3) Uani 1 1 d . . .
B3A B 0.2063(5) 0.2181(3) 0.5364(5) 0.098(2) Uani 1 1 d . . .
B4A B 0.2373(4) 0.1469(3) 0.5333(5) 0.0854(18) Uani 1 1 d . . .
B5A B 0.2412(5) 0.1209(4) 0.6336(5) 0.103(2) Uani 1 1 d . . .
B6A B 0.2126(7) 0.1773(6) 0.6967(5) 0.155(5) Uani 1 1 d . . .
B7A B 0.1109(7) 0.1994(4) 0.6791(5) 0.124(3) Uani 1 1 d . . .
B8A B 0.1101(6) 0.2287(3) 0.5760(5) 0.110(3) Uani 1 1 d . . .
B9A B 0.1380(4) 0.1682(3) 0.5025(4) 0.0853(17) Uani 1 1 d . . .
B10A B 0.1594(5) 0.1034(3) 0.5657(5) 0.092(2) Uani 1 1 d . . .
B11A B 0.1415(5) 0.1239(4) 0.6801(5) 0.106(3) Uani 1 1 d . . .
B1B B 0.7132(5) 0.1080(5) 0.5779(7) 0.134(4) Uani 1 1 d . . .
B2B B 0.8170(5) 0.0914(4) 0.6165(5) 0.100(2) Uani 1 1 d . . .
B3B B 0.7975(5) 0.1060(3) 0.5133(5) 0.093(2) Uani 1 1 d . . .
B4B B 0.7278(6) 0.1652(4) 0.5118(5) 0.105(3) Uani 1 1 d . . .
B5B B 0.6978(8) 0.1820(6) 0.6084(5) 0.173(7) Uani 1 1 d . . .
B6B B 0.7603(6) 0.1419(6) 0.6759(6) 0.138(4) Uani 1 1 d . . .
B7B B 0.8662(5) 0.1488(4) 0.6606(5) 0.104(2) Uani 1 1 d . . .
B8B B 0.8856(5) 0.1302(4) 0.5589(7) 0.116(3) Uani 1 1 d . . .
B9B B 0.8243(6) 0.1764(5) 0.4914(8) 0.144(4) Uani 1 1 d . . .
B10B B 0.7567(7) 0.2186(5) 0.5756(14) 0.105(6) Uani 0.50 1 d P . .
B10C B 0.8607(9) 0.1973(8) 0.5885(13) 0.116(6) Uani 0.50 1 d P . .
B11B B 0.7973(12) 0.2063(4) 0.6650(8) 0.187(7) Uani 1 1 d . . .
H2 H 0.4625 0.5083 0.0894 0.050 Uiso 1 1 d . . .
H3 H 0.6252 0.6045 0.0084 0.050 Uiso 1 1 d . . .
H4 H 0.3782 0.6206 0.1792 0.050 Uiso 1 1 d . . .
H5 H 0.5540 0.7024 0.1484 0.050 Uiso 1 1 d . . .
H13 H 0.5158 0.5988 -0.0412 0.050 Uiso 1 1 d . . .
H14 H 0.3828 0.6937 0.0892 0.050 Uiso 1 1 d . . .
H22 H 0.5619 0.5161 0.1487 0.050 Uiso 1 1 d . . .
H23 H 0.5523 0.5378 0.0287 0.050 Uiso 1 1 d . . .
H25 H 0.5385 0.6501 0.2487 0.050 Uiso 1 1 d . . .
H45 H 0.4618 0.6846 0.1896 0.050 Uiso 1 1 d . . .
H2' H 0.6375 0.9259 0.3684 0.050 Uiso 1 1 d . . .
H3' H 0.5115 1.0105 0.4708 0.050 Uiso 1 1 d . . .
H4' H 0.5162 0.9355 0.1587 0.050 Uiso 1 1 d . . .
H5' H 0.3651 0.9816 0.3210 0.050 Uiso 1 1 d . . .
H23' H 0.6113 0.9783 0.4506 0.050 Uiso 1 1 d . . .
H24' H 0.5749 0.8898 0.4287 0.050 Uiso 1 1 d . . .
H33' H 0.5861 1.0405 0.3989 0.050 Uiso 1 1 d . . .
H34' H 0.5123 1.0229 0.2088 0.050 Uiso 1 1 d . . .
H45' H 0.4245 0.9633 0.2492 0.050 Uiso 1 1 d . . .
H45C H 0.3870 0.9143 0.2894 0.050 Uiso 1 1 d . . .
H1A H 0.3225 0.2185 0.5993 0.050 Uiso 1 1 d . . .
H3A H 0.2098 0.2501 0.4887 0.050 Uiso 1 1 d . . .
H4A H 0.2833 0.1316 0.4688 0.050 Uiso 1 1 d . . .
H5A H 0.2788 0.0706 0.6391 0.050 Uiso 1 1 d . . .
H6A H 0.2135 0.1589 0.7490 0.050 Uiso 1 1 d . . .
H7A H 0.0660 0.2189 0.7190 0.050 Uiso 1 1 d . . .
H8A H 0.0972 0.2790 0.5589 0.050 Uiso 1 1 d . . .
H9A H 0.0792 0.1718 0.4489 0.050 Uiso 1 1 d . . .
H10A H 0.0927 0.1196 0.5909 0.050 Uiso 1 1 d . . .
H10C H 0.1313 0.0648 0.5509 0.050 Uiso 1 1 d . . .
H78A H 0.0751 0.2059 0.6090 0.050 Uiso 1 1 d . . .
H89A H 0.0867 0.1786 0.5289 0.050 Uiso 1 1 d . . .
H1B H 0.6510 0.0798 0.5706 0.050 Uiso 1 1 d . . .
H4B H 0.6934 0.1811 0.4492 0.050 Uiso 1 1 d . . .
H5B H 0.6217 0.1896 0.6406 0.050 Uiso 1 1 d . . .
H6B H 0.7366 0.1319 0.7387 0.050 Uiso 1 1 d . . .
H7B H 0.9056 0.1386 0.7086 0.050 Uiso 1 1 d . . .
H8B H 0.9538 0.1286 0.5490 0.050 Uiso 1 1 d . . .
H9B H 0.8963 0.1922 0.4493 0.050 Uiso 1 1 d . . .
H10B H 0.7588 0.2693 0.5590 0.050 Uiso 1 1 d . . .
H11B H 0.7791 0.2395 0.7188 0.050 Uiso 1 1 d . . .
C11 C 0.4141(3) 0.74958(18) -0.0572(3) 0.0634(11) Uani 1 1 d . . .
H11A H 0.3619 0.7715 -0.0592 0.076 Uiso 1 1 calc R . .
C12 C 0.4732(3) 0.75211(18) 0.0062(3) 0.0676(12) Uani 1 1 d . . .
H12A H 0.4694 0.7755 0.0565 0.081 Uiso 1 1 calc R . .
C13 C 0.5428(3) 0.72203(19) -0.0195(3) 0.0628(11) Uani 1 1 d . . .
H13A H 0.5965 0.7203 0.0100 0.075 Uiso 1 1 calc R . .
C14 C 0.5274(3) 0.7018(2) -0.0978(3) 0.0635(11) Uani 1 1 d . . .
H14A H 0.5685 0.6834 -0.1335 0.076 Uiso 1 1 calc R . .
C15 C 0.4477(3) 0.7192(2) -0.1229(3) 0.0642(12) Uani 1 1 d . . .
H15A H 0.4238 0.7160 -0.1788 0.077 Uiso 1 1 calc R . .
C16 C 0.3482(2) 0.59748(17) -0.1138(3) 0.0518(9) Uani 1 1 d . . .
H16A H 0.3638 0.5932 -0.1719 0.062 Uiso 1 1 calc R . .
C17 C 0.3640(2) 0.55764(16) -0.0519(2) 0.0498(9) Uani 1 1 d . . .
H17A H 0.3931 0.5209 -0.0586 0.060 Uiso 1 1 calc R . .
C18 C 0.3215(2) 0.57534(17) 0.0182(2) 0.0485(9) Uani 1 1 d . . .
H18A H 0.3158 0.5532 0.0695 0.058 Uiso 1 1 calc R . .
C19 C 0.2794(2) 0.62651(17) -0.0015(2) 0.0487(9) Uani 1 1 d . . .
H19A H 0.2386 0.6458 0.0336 0.058 Uiso 1 1 calc R . .
C20 C 0.2946(2) 0.63985(18) -0.0829(2) 0.0515(9) Uani 1 1 d . . .
H20A H 0.2664 0.6697 -0.1156 0.062 Uiso 1 1 calc R . .
C21 C 0.7070(2) 0.6176(2) 0.1824(3) 0.0690(13) Uani 1 1 d . . .
H21A H 0.7098 0.6472 0.1393 0.083 Uiso 1 1 calc R . .
C22 C 0.7051(2) 0.6278(2) 0.2685(3) 0.0693(13) Uani 1 1 d . . .
H22A H 0.7073 0.6656 0.2955 0.083 Uiso 1 1 calc R . .
C23 C 0.7129(3) 0.5755(3) 0.3072(3) 0.0758(15) Uani 1 1 d . . .
H23A H 0.7221 0.5696 0.3666 0.091 Uiso 1 1 calc R . .
C24 C 0.7186(2) 0.5333(2) 0.2468(3) 0.0700(13) Uani 1 1 d . . .
H24A H 0.7327 0.4928 0.2568 0.084 Uiso 1 1 calc R . .
C25 C 0.7165(2) 0.5598(2) 0.1707(3) 0.0657(12) Uani 1 1 d . . .
H25A H 0.7269 0.5409 0.1176 0.079 Uiso 1 1 calc R . .
C26 C 0.4582(3) 0.5730(2) 0.3325(3) 0.0663(12) Uani 1 1 d . . .
H26A H 0.4240 0.6063 0.3473 0.080 Uiso 1 1 calc R . .
C27 C 0.4390(2) 0.53239(19) 0.2749(3) 0.0573(10) Uani 1 1 d . . .
H27A H 0.3889 0.5323 0.2397 0.069 Uiso 1 1 calc R . .
C28 C 0.4954(3) 0.4877(2) 0.2816(3) 0.0669(12) Uani 1 1 d . . .
H28A H 0.4912 0.4508 0.2526 0.080 Uiso 1 1 calc R . .
C29 C 0.5512(3) 0.5004(2) 0.3444(3) 0.0704(13) Uani 1 1 d . . .
H29A H 0.5925 0.4739 0.3682 0.084 Uiso 1 1 calc R . .
C30 C 0.5296(4) 0.5525(3) 0.3762(3) 0.0853(18) Uani 1 1 d . . .
H30A H 0.5530 0.5696 0.4268 0.102 Uiso 1 1 calc R . .
C31 C 0.7212(3) 1.0336(3) 0.3114(5) 0.0963(19) Uani 1 1 d . . .
H31A H 0.7473 1.0171 0.3611 0.116 Uiso 1 1 calc R . .
C32 C 0.7161(3) 1.0918(3) 0.2915(6) 0.110(3) Uani 1 1 d . . .
H32A H 0.7396 1.1231 0.3250 0.132 Uiso 1 1 calc R . .
C33 C 0.6872(5) 1.0972(3) 0.2113(6) 0.117(3) Uani 1 1 d . . .
H33A H 0.6863 1.1329 0.1791 0.141 Uiso 1 1 calc R . .
C34 C 0.6701(5) 1.0429(4) 0.1806(5) 0.126(3) Uani 1 1 d . . .
H34A H 0.6555 1.0330 0.1232 0.151 Uiso 1 1 calc R . .
C35 C 0.6926(4) 1.0039(3) 0.2444(6) 0.115(3) Uani 1 1 d . . .
H35A H 0.6937 0.9619 0.2387 0.138 Uiso 1 1 calc R . .
C36 C 0.5068(4) 1.1494(3) 0.2421(5) 0.102(2) Uani 1 1 d . . .
H36A H 0.5152 1.1667 0.1875 0.122 Uiso 1 1 calc R . .
C37 C 0.5514(4) 1.1635(2) 0.3158(4) 0.0878(17) Uani 1 1 d . . .
H37A H 0.5957 1.1923 0.3206 0.105 Uiso 1 1 calc R . .
C38 C 0.5125(4) 1.1365(3) 0.3814(5) 0.098(2) Uani 1 1 d . . .
H38A H 0.5255 1.1428 0.4401 0.117 Uiso 1 1 calc R . .
C39 C 0.4438(3) 1.1049(2) 0.3499(5) 0.0893(18) Uani 1 1 d . . .
H39A H 0.4017 1.0853 0.3830 0.107 Uiso 1 1 calc R . .
C40 C 0.4408(3) 1.1126(2) 0.2641(5) 0.096(2) Uani 1 1 d . . .
H40A H 0.3961 1.0994 0.2270 0.115 Uiso 1 1 calc R . .
C41 C 0.4211(8) 0.9022(4) 0.5312(5) 0.142(3) Uani 1 1 d . . .
H41A H 0.4608 0.9182 0.5717 0.170 Uiso 1 1 calc R . .
C42 C 0.4009(8) 0.8443(4) 0.5211(6) 0.145(4) Uani 1 1 d . . .
H42A H 0.4247 0.8127 0.5540 0.174 Uiso 1 1 calc R . .
C43 C 0.3336(6) 0.8391(5) 0.4684(7) 0.144(4) Uani 1 1 d . . .
H43A H 0.3012 0.8041 0.4578 0.172 Uiso 1 1 calc R . .
C44 C 0.3121(5) 0.8952(4) 0.4432(7) 0.143(4) Uani 1 1 d . . .
H44A H 0.2623 0.9060 0.4112 0.172 Uiso 1 1 calc R . .
C45 C 0.3668(7) 0.9328(4) 0.4820(6) 0.135(3) Uani 1 1 d . . .
H45A H 0.3621 0.9749 0.4811 0.162 Uiso 1 1 calc R . .
C46 C 0.5493(4) 0.7952(3) 0.3566(5) 0.0967(19) Uani 1 1 d . . .
H46A H 0.6015 0.7871 0.3866 0.116 Uiso 1 1 calc R . .
C47 C 0.5412(4) 0.8271(3) 0.2824(4) 0.0948(18) Uani 1 1 d . . .
H47A H 0.5869 0.8454 0.2525 0.114 Uiso 1 1 calc R . .
C48 C 0.4617(4) 0.8221(3) 0.2546(4) 0.0922(17) Uani 1 1 d . . .
H48A H 0.4409 0.8359 0.2009 0.111 Uiso 1 1 calc R . .
C49 C 0.4187(4) 0.7867(3) 0.3069(5) 0.101(2) Uani 1 1 d . . .
H49A H 0.3631 0.7705 0.2969 0.121 Uiso 1 1 calc R . .
C50 C 0.4752(4) 0.7705(3) 0.3706(5) 0.105(2) Uani 1 1 d . . .
H50A H 0.4644 0.7416 0.4132 0.126 Uiso 1 1 calc R . .

loop_
_atom_site_aniso_label
_atom_site_aniso_U_11
_atom_site_aniso_U_22
_atom_site_aniso_U_33
_atom_site_aniso_U_23
_atom_site_aniso_U_13
_atom_site_aniso_U_12
Zr1 0.03673(15) 0.03946(16) 0.03659(16) -0.00038(14) -0.00020(12) -0.00504(14)
Zr2 0.03285(16) 0.0546(2) 0.03828(18) 0.00284(16) -0.00023(13) -0.00145(15)
Zr3 0.0451(2) 0.0662(2) 0.0606(2) -0.0090(2) 0.00473(17) 0.00593(18)
Zr4 0.0639(3) 0.0744(3) 0.0726(3) 0.0090(2) 0.0052(2) 0.0117(2)
B1 0.0337(16) 0.0395(17) 0.0350(17) -0.0001(14) 0.0034(13) -0.0024(13)
B2 0.042(2) 0.042(2) 0.043(2) -0.0037(16) 0.0023(17) 0.0047(16)
B3 0.040(2) 0.051(2) 0.039(2) -0.0081(17) 0.0059(16) 0.0002(17)
B4 0.0393(19) 0.041(2) 0.045(2) -0.0080(17) 0.0024(16) 0.0019(16)
B5 0.044(2) 0.045(2) 0.039(2) -0.0060(17) -0.0018(16) -0.0033(17)
B1' 0.043(2) 0.074(3) 0.049(2) -0.003(2) -0.0049(18) 0.016(2)
B2' 0.064(3) 0.091(4) 0.077(4) 0.011(3) -0.025(3) 0.025(3)
B3' 0.069(3) 0.091(4) 0.054(3) -0.004(3) -0.004(2) 0.005(3)
B4' 0.069(3) 0.077(3) 0.053(3) 0.003(2) -0.009(2) 0.001(3)
B5' 0.053(3) 0.075(3) 0.067(3) -0.004(3) -0.014(2) 0.015(2)
B1A 0.120(7) 0.151(8) 0.105(6) 0.023(6) 0.006(5) -0.053(6)
B2A 0.180(10) 0.093(6) 0.111(6) -0.016(5) 0.023(6) -0.047(6)
B3A 0.099(5) 0.068(4) 0.129(6) 0.021(4) 0.036(4) -0.009(3)
B4A 0.074(4) 0.075(4) 0.107(5) 0.015(4) 0.006(3) -0.002(3)
B5A 0.087(5) 0.124(7) 0.097(5) 0.020(5) -0.017(4) -0.003(4)
B6A 0.150(9) 0.246(13) 0.068(5) 0.021(6) -0.024(5) -0.120(9)
B7A 0.181(10) 0.120(6) 0.070(4) 0.002(4) 0.043(5) 0.027(6)
B8A 0.153(7) 0.091(5) 0.088(5) 0.023(4) 0.041(5) 0.022(5)
B9A 0.089(4) 0.076(4) 0.091(4) 0.006(3) 0.009(3) 0.006(3)
B10A 0.093(5) 0.068(4) 0.113(6) 0.015(4) -0.032(4) -0.018(3)
B11A 0.094(5) 0.121(6) 0.103(6) 0.030(5) -0.006(4) -0.040(4)
B1B 0.083(5) 0.176(10) 0.143(8) 0.055(7) 0.006(5) -0.015(6)
B2B 0.086(5) 0.119(6) 0.095(5) 0.028(5) 0.014(4) 0.015(4)
B3B 0.112(5) 0.082(4) 0.086(5) -0.012(4) 0.007(4) 0.017(4)
B4B 0.127(6) 0.108(5) 0.079(5) 0.014(4) 0.002(4) 0.052(5)
B5B 0.194(11) 0.254(14) 0.071(5) 0.034(6) 0.019(6) 0.176(11)
B6B 0.095(5) 0.221(12) 0.098(6) 0.068(7) 0.023(5) 0.051(7)
B7B 0.086(5) 0.133(7) 0.092(5) 0.019(4) -0.018(4) 0.002(4)
B8B 0.092(5) 0.115(6) 0.141(8) 0.012(5) 0.007(5) 0.005(4)
B9B 0.110(7) 0.144(8) 0.179(10) 0.055(8) -0.014(7) -0.040(6)
B10B 0.051(6) 0.053(6) 0.211(19) -0.032(9) 0.023(9) 0.002(5)
B10C 0.080(9) 0.111(12) 0.157(16) 0.059(12) 0.002(10) 0.022(9)
B11B 0.33(2) 0.087(6) 0.142(9) -0.018(6) -0.071(12) 0.068(9)
C11 0.064(3) 0.049(2) 0.077(3) 0.015(2) 0.003(2) -0.0084(19)
C12 0.092(3) 0.044(2) 0.066(3) 0.002(2) 0.001(2) -0.030(2)
C13 0.062(3) 0.059(3) 0.067(3) 0.018(2) -0.006(2) -0.029(2)
C14 0.067(3) 0.062(3) 0.062(3) 0.014(2) 0.018(2) -0.009(2)
C15 0.073(3) 0.068(3) 0.052(2) 0.027(2) -0.002(2) -0.020(2)
C16 0.048(2) 0.060(2) 0.047(2) -0.0093(18) -0.0075(17) -0.0093(18)
C17 0.053(2) 0.044(2) 0.052(2) -0.0089(17) -0.0071(17) -0.0077(16)
C18 0.0385(18) 0.050(2) 0.057(2) 0.0005(17) -0.0036(16) -0.0125(16)
C19 0.0334(17) 0.060(2) 0.053(2) -0.0038(18) -0.0007(16) -0.0077(16)
C20 0.045(2) 0.062(2) 0.047(2) 0.0047(18) -0.0121(17) -0.0103(17)
C21 0.032(2) 0.099(4) 0.076(3) 0.011(3) 0.002(2) -0.021(2)
C22 0.038(2) 0.082(3) 0.088(4) -0.014(3) -0.008(2) -0.016(2)
C23 0.041(2) 0.113(4) 0.073(3) 0.015(3) -0.015(2) -0.004(2)
C24 0.039(2) 0.089(3) 0.082(3) 0.005(3) -0.006(2) 0.011(2)
C25 0.0287(18) 0.098(4) 0.071(3) -0.003(3) 0.0005(18) 0.0043(19)
C26 0.056(2) 0.092(3) 0.052(3) 0.004(2) 0.025(2) -0.004(2)
C27 0.042(2) 0.071(3) 0.059(3) 0.012(2) 0.0121(18) -0.0086(19)
C28 0.068(3) 0.066(3) 0.067(3) 0.021(2) 0.015(2) -0.014(2)
C29 0.064(3) 0.077(3) 0.070(3) 0.031(3) 0.006(2) -0.001(2)
C30 0.083(4) 0.134(5) 0.039(2) 0.005(3) 0.006(2) -0.039(3)
C31 0.044(3) 0.103(5) 0.142(6) -0.019(4) 0.010(3) 0.013(3)
C32 0.055(3) 0.121(6) 0.156(7) -0.050(5) 0.037(4) -0.017(3)
C33 0.109(5) 0.106(5) 0.139(7) -0.012(5) 0.066(5) -0.023(4)
C34 0.126(6) 0.153(7) 0.101(5) -0.037(5) 0.067(5) -0.028(6)
C35 0.069(4) 0.112(5) 0.165(7) -0.043(6) 0.056(4) 0.001(4)
C36 0.090(4) 0.083(4) 0.132(6) 0.033(4) 0.001(4) 0.017(3)
C37 0.077(4) 0.062(3) 0.123(5) -0.012(3) -0.009(4) 0.006(3)
C38 0.086(4) 0.074(4) 0.133(6) -0.046(4) 0.016(4) 0.017(3)
C39 0.056(3) 0.074(3) 0.138(6) -0.011(4) 0.021(3) 0.016(3)
C40 0.063(3) 0.070(3) 0.153(7) 0.004(4) -0.014(4) 0.019(3)
C41 0.213(10) 0.135(7) 0.078(5) 0.002(5) 0.052(6) 0.002(7)
C42 0.208(11) 0.102(6) 0.126(7) 0.036(5) 0.085(7) -0.001(6)
C43 0.112(6) 0.156(9) 0.165(9) 0.039(7) 0.050(6) 0.012(6)
C44 0.101(6) 0.129(7) 0.202(10) 0.002(7) 0.085(6) 0.011(5)
C45 0.151(8) 0.109(6) 0.147(8) -0.023(6) 0.091(7) 0.003(6)
C46 0.077(4) 0.077(4) 0.137(6) 0.009(4) -0.005(4) 0.020(3)
C47 0.083(4) 0.085(4) 0.117(5) -0.006(4) 0.029(4) 0.019(3)
C48 0.106(5) 0.080(4) 0.090(4) -0.014(3) 0.008(3) 0.010(3)
C49 0.080(4) 0.076(4) 0.146(6) -0.021(4) -0.011(4) 0.002(3)
C50 0.101(5) 0.073(4) 0.142(6) 0.018(4) 0.000(4) 0.016(3)

loop_
_atom_type_symbol
_atom_type_description
_atom_type_scat_dispersion_real
_atom_type_scat_dispersion_imag
_atom_type_scat_source
C C 0.0033 0.0016 'International Tables Vol C Tables 4.2.6.8 and 6.1.1.4'
H H 0.0000 0.0000 'International Tables Vol C Tables 4.2.6.8 and 6.1.1.4'
B B 0.0013 0.0007 'International Tables Vol C Tables 4.2.6.8 and 6.1.1.4'
Zr Zr -2.9673 0.5597 'International Tables Vol C Tables 4.2.6.8 and 6.1.1.4'

loop_
_geom_angle_atom_site_label_1
_geom_angle_atom_site_label_2
_geom_angle_atom_site_label_3
_geom_angle
_geom_angle_site_symmetry_1
_geom_angle_site_symmetry_3
_geom_angle_publ_flag
C11 Zr1 C16 101.61(15) . . ?
C11 Zr1 C14 54.22(15) . . ?
C16 Zr1 C14 99.93(15) . . ?
C11 Zr1 C19 97.93(14) . . ?
C16 Zr1 C19 54.12(13) . . ?
C14 Zr1 C19 140.19(15) . . ?
C11 Zr1 C20 81.79(15) . . ?
C16 Zr1 C20 33.11(13) . . ?
C14 Zr1 C20 109.00(15) . . ?
C19 Zr1 C20 32.41(13) . . ?
C11 Zr1 C15 32.89(16) . . ?
C16 Zr1 C15 82.75(15) . . ?
C14 Zr1 C15 32.90(16) . . ?
C19 Zr1 C15 108.06(15) . . ?
C20 Zr1 C15 79.29(15) . . ?
C11 Zr1 B1 129.93(15) . . ?
C16 Zr1 B1 128.45(14) . . ?
C14 Zr1 B1 109.12(15) . . ?
C19 Zr1 B1 110.69(13) . . ?
C20 Zr1 B1 140.57(13) . . ?
C15 Zr1 B1 140.13(14) . . ?
C11 Zr1 C12 32.80(16) . . ?
C16 Zr1 C12 133.88(15) . . ?
C14 Zr1 C12 53.76(16) . . ?
C19 Zr1 C12 119.39(16) . . ?
C20 Zr1 C12 113.04(16) . . ?
C15 Zr1 C12 54.30(16) . . ?
B1 Zr1 C12 97.41(15) . . ?
C11 Zr1 C13 54.13(15) . . ?
C16 Zr1 C13 131.94(14) . . ?
C14 Zr1 C13 32.16(15) . . ?
C19 Zr1 C13 150.93(15) . . ?
C20 Zr1 C13 132.28(14) . . ?
C15 Zr1 C13 54.10(15) . . ?
B1 Zr1 C13 86.67(14) . . ?
C12 Zr1 C13 32.49(16) . . ?
C11 Zr1 C17 133.32(15) . . ?
C16 Zr1 C17 32.43(13) . . ?
C14 Zr1 C17 121.45(15) . . ?
C19 Zr1 C17 54.14(13) . . ?
C20 Zr1 C17 54.30(14) . . ?
C15 Zr1 C17 113.81(15) . . ?
B1 Zr1 C17 96.48(13) . . ?
C12 Zr1 C17 166.10(15) . . ?
C13 Zr1 C17 149.88(15) . . ?
C11 Zr1 C18 130.67(14) . . ?
C16 Zr1 C18 53.81(13) . . ?
C14 Zr1 C18 152.84(15) . . ?
C19 Zr1 C18 32.85(13) . . ?
C20 Zr1 C18 54.09(13) . . ?
C15 Zr1 C18 132.47(14) . . ?
B1 Zr1 C18 86.83(13) . . ?
C12 Zr1 C18 148.21(16) . . ?
C13 Zr1 C18 173.44(14) . . ?
C17 Zr1 C18 32.41(13) . . ?
C11 Zr1 B4 108.94(15) . . ?
C16 Zr1 B4 130.37(13) . . ?
C14 Zr1 B4 129.63(15) . . ?
C19 Zr1 B4 83.16(13) . . ?
C20 Zr1 B4 114.95(13) . . ?
C15 Zr1 B4 139.89(15) . . ?
B1 Zr1 B4 40.29(12) . . ?
C12 Zr1 B4 86.31(14) . . ?
C13 Zr1 B4 97.69(14) . . ?
C17 Zr1 B4 104.00(13) . . ?
C18 Zr1 B4 76.69(13) . . ?
B1 Zr2 C24 129.18(15) . . ?
B1 Zr2 C30 131.56(18) . . ?
C24 Zr2 C30 99.1(2) . . ?
B1 Zr2 C23 141.07(16) . . ?
C24 Zr2 C23 32.83(17) . . ?
C30 Zr2 C23 81.42(18) . . ?
B1 Zr2 C29 138.08(15) . . ?
C24 Zr2 C29 81.91(17) . . ?
C30 Zr2 C29 32.07(19) . . ?
C23 Zr2 C29 80.71(17) . . ?
B1 Zr2 C22 111.29(16) . . ?
C24 Zr2 C22 53.96(17) . . ?
C30 Zr2 C22 99.37(18) . . ?
C23 Zr2 C22 32.28(17) . . ?
C29 Zr2 C22 110.09(18) . . ?
B1 Zr2 B2 40.15(14) . . ?
C24 Zr2 B2 108.04(15) . . ?
C30 Zr2 B2 129.01(15) . . ?
C23 Zr2 B2 139.41(16) . . ?
C29 Zr2 B2 110.59(16) . . ?
C22 Zr2 B2 131.54(15) . . ?
B1 Zr2 C28 107.02(15) . . ?
C24 Zr2 C28 100.13(17) . . ?
C30 Zr2 C28 53.02(18) . . ?
C23 Zr2 C28 110.37(17) . . ?
C29 Zr2 C28 32.19(16) . . ?
C22 Zr2 C28 141.69(17) . . ?
B2 Zr2 C28 79.77(15) . . ?
B1 Zr2 C21 87.60(15) . . ?
C24 Zr2 C21 53.50(17) . . ?
C30 Zr2 C21 131.91(17) . . ?
C23 Zr2 C21 53.86(17) . . ?
C29 Zr2 C21 132.78(17) . . ?
C22 Zr2 C21 33.04(16) . . ?
B2 Zr2 C21 98.62(15) . . ?
C28 Zr2 C21 152.08(17) . . ?
B1 Zr2 C25 97.43(15) . . ?
C24 Zr2 C25 32.26(16) . . ?
C30 Zr2 C25 131.00(19) . . ?
C23 Zr2 C25 53.69(17) . . ?
C29 Zr2 C25 112.26(17) . . ?
C22 Zr2 C25 53.71(16) . . ?
B2 Zr2 C25 86.84(14) . . ?
C28 Zr2 C25 120.82(17) . . ?
C21 Zr2 C25 31.81(16) . . ?
B1 Zr2 C26 98.26(15) . . ?
C24 Zr2 C26 132.12(17) . . ?
C30 Zr2 C26 33.33(18) . . ?
C23 Zr2 C26 112.52(18) . . ?
C29 Zr2 C26 54.12(16) . . ?
C22 Zr2 C26 119.99(17) . . ?
B2 Zr2 C26 104.87(15) . . ?
C28 Zr2 C26 53.16(17) . . ?
C21 Zr2 C26 149.87(17) . . ?
C25 Zr2 C26 164.30(16) . . ?
B1 Zr2 C27 86.12(14) . . ?
C24 Zr2 C27 131.84(16) . . ?
C30 Zr2 C27 53.30(16) . . ?
C23 Zr2 C27 132.33(16) . . ?
C29 Zr2 C27 53.46(15) . . ?
C22 Zr2 C27 150.89(16) . . ?
B2 Zr2 C27 76.82(14) . . ?
C28 Zr2 C27 32.12(15) . . ?
C21 Zr2 C27 173.70(16) . . ?
C25 Zr2 C27 150.11(17) . . ?
C26 Zr2 C27 31.56(15) . . ?
C32 Zr3 C37 80.8(2) . . ?
C32 Zr3 C33 32.8(3) . . ?
C37 Zr3 C33 80.9(2) . . ?
C32 Zr3 C36 98.3(3) . . ?
C37 Zr3 C36 33.6(2) . . ?
C33 Zr3 C36 80.9(3) . . ?
C32 Zr3 C38 99.9(2) . . ?
C37 Zr3 C38 32.8(2) . . ?
C33 Zr3 C38 111.3(2) . . ?
C36 Zr3 C38 54.9(3) . . ?
C32 Zr3 C34 54.5(3) . . ?
C37 Zr3 C34 111.0(3) . . ?
C33 Zr3 C34 32.7(2) . . ?
C36 Zr3 C34 99.1(3) . . ?
C38 Zr3 C34 143.3(3) . . ?
C32 Zr3 C40 131.3(3) . . ?
C37 Zr3 C40 55.3(2) . . ?
C33 Zr3 C40 111.6(3) . . ?
C36 Zr3 C40 33.2(2) . . ?
C38 Zr3 C40 54.8(2) . . ?
C34 Zr3 C40 119.0(3) . . ?
C32 Zr3 C35 53.6(2) . . ?
C37 Zr3 C35 132.4(2) . . ?
C33 Zr3 C35 53.9(3) . . ?
C36 Zr3 C35 131.7(3) . . ?
C38 Zr3 C35 151.2(2) . . ?
C34 Zr3 C35 33.3(3) . . ?
C40 Zr3 C35 149.6(3) . . ?
C32 Zr3 B1' 129.5(2) . . ?
C37 Zr3 B1' 139.34(19) . . ?
C33 Zr3 B1' 139.7(2) . . ?
C36 Zr3 B1' 132.16(19) . . ?
C38 Zr3 B1' 107.6(2) . . ?
C34 Zr3 B1' 109.1(2) . . ?
C40 Zr3 B1' 99.02(18) . . ?
C35 Zr3 B1' 86.4(2) . . ?
C32 Zr3 C31 32.9(2) . . ?
C37 Zr3 C31 111.3(2) . . ?
C33 Zr3 C31 54.3(3) . . ?
C36 Zr3 C31 130.9(2) . . ?
C38 Zr3 C31 119.8(2) . . ?
C34 Zr3 C31 54.5(3) . . ?
C40 Zr3 C31 164.1(2) . . ?
C35 Zr3 C31 31.8(2) . . ?
B1' Zr3 C31 96.9(2) . . ?
C32 Zr3 C39 132.6(2) . . ?
C37 Zr3 C39 54.9(2) . . ?
C33 Zr3 C39 133.5(2) . . ?
C36 Zr3 C39 54.7(2) . . ?
C38 Zr3 C39 33.2(2) . . ?
C34 Zr3 C39 151.5(3) . . ?
C40 Zr3 C39 32.7(2) . . ?
C35 Zr3 C39 172.5(2) . . ?
B1' Zr3 C39 86.10(18) . . ?
C31 Zr3 C39 149.9(2) . . ?
C32 Zr3 B3' 109.4(3) . . ?
C37 Zr3 B3' 111.7(2) . . ?
C33 Zr3 B3' 140.1(3) . . ?
C36 Zr3 B3' 130.9(2) . . ?
C38 Zr3 B3' 80.3(2) . . ?
C34 Zr3 B3' 130.0(3) . . ?
C40 Zr3 B3' 106.1(2) . . ?
C35 Zr3 B3' 97.1(3) . . ?
B1' Zr3 B3' 39.55(18) . . ?
C31 Zr3 B3' 86.3(2) . . ?
C39 Zr3 B3' 77.0(2) . . ?
C42 Zr4 C48 130.7(3) . . ?
C42 Zr4 C49 98.6(3) . . ?
C48 Zr4 C49 32.4(2) . . ?
C42 Zr4 C50 81.8(3) . . ?
C48 Zr4 C50 53.9(2) . . ?
C49 Zr4 C50 33.3(2) . . ?
C42 Zr4 C43 32.4(3) . . ?
C48 Zr4 C43 111.0(3) . . ?
C49 Zr4 C43 80.8(3) . . ?
C50 Zr4 C43 81.0(3) . . ?
C42 Zr4 C46 99.9(3) . . ?
C48 Zr4 C46 54.0(2) . . ?
C49 Zr4 C46 54.0(2) . . ?
C50 Zr4 C46 31.5(2) . . ?
C43 Zr4 C46 110.1(3) . . ?
C42 Zr4 C45 53.5(3) . . ?
C48 Zr4 C45 148.9(4) . . ?
C49 Zr4 C45 131.3(3) . . ?
C50 Zr4 C45 133.1(3) . . ?
C43 Zr4 C45 54.1(3) . . ?
C46 Zr4 C45 151.7(3) . . ?
C42 Zr4 C44 53.8(4) . . ?
C48 Zr4 C44 119.2(3) . . ?
C49 Zr4 C44 99.4(3) . . ?
C50 Zr4 C44 111.4(3) . . ?
C43 Zr4 C44 33.0(3) . . ?
C46 Zr4 C44 142.3(3) . . ?
C45 Zr4 C44 32.4(3) . . ?
C42 Zr4 C47 132.3(3) . . ?
C48 Zr4 C47 31.8(2) . . ?
C49 Zr4 C47 53.3(2) . . ?
C50 Zr4 C47 53.3(2) . . ?
C43 Zr4 C47 131.9(3) . . ?
C46 Zr4 C47 33.2(2) . . ?
C45 Zr4 C47 173.7(3) . . ?
C44 Zr4 C47 150.6(3) . . ?
C42 Zr4 B1' 131.1(3) . . ?
C48 Zr4 B1' 98.18(19) . . ?
C49 Zr4 B1' 130.3(2) . . ?
C50 Zr4 B1' 139.3(2) . . ?
C43 Zr4 B1' 139.7(3) . . ?
C46 Zr4 B1' 109.52(19) . . ?
C45 Zr4 B1' 86.7(2) . . ?
C44 Zr4 B1' 108.2(3) . . ?
C47 Zr4 B1' 87.04(19) . . ?
C42 Zr4 B5' 129.3(3) . . ?
C48 Zr4 B5' 87.9(2) . . ?
C49 Zr4 B5' 110.6(2) . . ?
C50 Zr4 B5' 141.5(2) . . ?
C43 Zr4 B5' 112.5(3) . . ?
C46 Zr4 B5' 130.8(2) . . ?
C45 Zr4 B5' 76.3(3) . . ?
C44 Zr4 B5' 80.5(3) . . ?
C47 Zr4 B5' 98.1(2) . . ?
B1' Zr4 B5' 39.58(16) . . ?
C42 Zr4 C41 32.8(3) . . ?
C48 Zr4 C41 163.4(3) . . ?
C49 Zr4 C41 131.1(3) . . ?
C50 Zr4 C41 112.2(3) . . ?
C43 Zr4 C41 54.2(4) . . ?
C46 Zr4 C41 120.2(3) . . ?
C45 Zr4 C41 32.1(3) . . ?
C44 Zr4 C41 53.8(4) . . ?
C47 Zr4 C41 150.7(3) . . ?
B1' Zr4 C41 98.4(3) . . ?
B5' Zr4 C41 104.4(3) . . ?
B2 B1 B5 142.8(3) . . ?
B2 B1 B4 128.8(3) . . ?
B5 B1 B4 65.7(2) . . ?
B2 B1 B3 65.6(2) . . ?
B5 B1 B3 127.9(3) . . ?
B4 B1 B3 141.9(3) . . ?
B2 B1 Zr2 71.16(19) . . ?
B5 B1 Zr2 71.7(2) . . ?
B4 B1 Zr2 108.8(2) . . ?
B3 B1 Zr2 109.3(2) . . ?
B2 B1 Zr1 108.0(2) . . ?
B5 B1 Zr1 109.1(2) . . ?
B4 B1 Zr1 70.7(2) . . ?
B3 B1 Zr1 71.2(2) . . ?
Zr2 B1 Zr1 178.55(19) . . ?
B1 B2 B3 57.7(2) . . ?
B1 B2 Zr2 68.68(18) . . ?
B3 B2 Zr2 103.3(2) . . ?
B1 B3 B2 56.7(2) . . ?
B1 B3 Zr1 68.58(19) . . ?
B2 B3 Zr1 101.5(2) . . ?
B1 B4 B5 56.9(2) . . ?
B1 B4 Zr1 69.03(19) . . ?
B5 B4 Zr1 103.1(2) . . ?
B1 B5 B4 57.4(2) . . ?
B1 B5 Zr2 68.1(2) . . ?
B4 B5 Zr2 102.0(2) . . ?
B2' B1' B5' 141.8(5) . . ?
B2' B1' B3' 65.9(4) . . ?
B5' B1' B3' 127.9(4) . . ?
B2' B1' B4' 128.7(4) . . ?
B5' B1' B4' 65.9(3) . . ?
B3' B1' B4' 142.4(5) . . ?
B2' B1' Zr3 109.3(3) . . ?
B5' B1' Zr3 108.9(3) . . ?
B3' B1' Zr3 71.0(3) . . ?
B4' B1' Zr3 71.4(3) . . ?
B2' B1' Zr4 71.4(3) . . ?
B5' B1' Zr4 70.3(3) . . ?
B3' B1' Zr4 109.0(3) . . ?
B4' B1' Zr4 108.7(3) . . ?
Zr3 B1' Zr4 179.1(2) . . ?
B1' B2' B3' 57.4(3) . . ?
B1' B2' Zr4 69.5(3) . . ?
B3' B2' Zr4 103.1(3) . . ?
B1' B3' B2' 56.7(3) . . ?
B1' B3' Zr3 69.5(3) . . ?
B2' B3' Zr3 103.2(3) . . ?
B1' B4' B5' 56.7(3) . . ?
B1' B4' Zr3 68.9(3) . . ?
B5' B4' Zr3 102.3(3) . . ?
B1' B5' B4' 57.4(3) . . ?
B1' B5' Zr4 70.1(3) . . ?
B4' B5' Zr4 103.7(3) . . ?
B6A B1A B5A 62.3(6) . . ?
B6A B1A B4A 111.4(6) . . ?
B5A B1A B4A 61.8(5) . . ?
B6A B1A B2A 60.4(7) . . ?
B5A B1A B2A 112.2(6) . . ?
B4A B1A B2A 111.5(7) . . ?
B6A B1A B3A 109.3(8) . . ?
B5A B1A B3A 111.0(6) . . ?
B4A B1A B3A 60.8(5) . . ?
B2A B1A B3A 61.0(6) . . ?
B6A B2A B8A 111.7(6) . . ?
B6A B2A B1A 58.3(6) . . ?
B8A B2A B1A 109.1(6) . . ?
B6A B2A B7A 60.9(5) . . ?
B8A B2A B7A 63.6(6) . . ?
B1A B2A B7A 108.0(6) . . ?
B6A B2A B3A 106.8(7) . . ?
B8A B2A B3A 59.2(5) . . ?
B1A B2A B3A 59.9(5) . . ?
B7A B2A B3A 108.9(6) . . ?
B9A B3A B8A 68.4(5) . . ?
B9A B3A B1A 109.6(5) . . ?
B8A B3A B1A 108.2(6) . . ?
B9A B3A B4A 61.2(4) . . ?
B8A B3A B4A 114.5(5) . . ?
B1A B3A B4A 58.6(5) . . ?
B9A B3A B2A 113.9(5) . . ?
B8A B3A B2A 58.9(6) . . ?
B1A B3A B2A 59.1(6) . . ?
B4A B3A B2A 108.1(6) . . ?
B10A B4A B1A 108.9(6) . . ?
B10A B4A B3A 110.3(5) . . ?
B1A B4A B3A 60.5(5) . . ?
B10A B4A B9A 65.1(4) . . ?
B1A B4A B9A 108.6(6) . . ?
B3A B4A B9A 58.1(4) . . ?
B10A B4A B5A 61.3(4) . . ?
B1A B4A B5A 58.8(5) . . ?
B3A B4A B5A 108.3(6) . . ?
B9A B4A B5A 112.9(5) . . ?
B1A B5A B6A 58.3(5) . . ?
B1A B5A B4A 59.4(5) . . ?
B6A B5A B4A 106.3(6) . . ?
B1A B5A B10A 107.0(6) . . ?
B6A B5A B10A 110.1(6) . . ?
B4A B5A B10A 58.4(4) . . ?
B1A B5A B11A 106.8(7) . . ?
B6A B5A B11A 58.2(5) . . ?
B4A B5A B11A 111.2(5) . . ?
B10A B5A B11A 66.5(5) . . ?
B1A B6A B2A 61.2(6) . . ?
B1A B6A B11A 111.2(7) . . ?
B2A B6A B11A 113.4(7) . . ?
B1A B6A B5A 59.4(6) . . ?
B2A B6A B5A 110.5(6) . . ?
B11A B6A B5A 62.4(6) . . ?
B1A B6A B7A 109.9(7) . . ?
B2A B6A B7A 60.3(7) . . ?
B11A B6A B7A 64.0(5) . . ?
B5A B6A B7A 112.6(6) . . ?
B2A B7A B6A 58.8(6) . . ?
B2A B7A B8A 57.4(5) . . ?
B6A B7A B8A 105.1(6) . . ?
B2A B7A B11A 106.6(7) . . ?
B6A B7A B11A 57.3(6) . . ?
B8A B7A B11A 111.8(5) . . ?
B3A B8A B2A 61.9(6) . . ?
B3A B8A B7A 107.3(7) . . ?
B2A B8A B7A 59.0(6) . . ?
B3A B8A B9A 55.4(4) . . ?
B2A B8A B9A 106.0(6) . . ?
B7A B8A B9A 107.4(5) . . ?
B3A B9A B4A 60.7(4) . . ?
B3A B9A B10A 105.4(5) . . ?
B4A B9A B10A 56.4(4) . . ?
B3A B9A B8A 56.2(4) . . ?
B4A B9A B8A 104.8(6) . . ?
B10A B9A B8A 107.6(5) . . ?
B4A B10A B5A 60.3(4) . . ?
B4A B10A B9A 58.5(4) . . ?
B5A B10A B9A 106.9(5) . . ?
B4A B10A B11A 105.6(5) . . ?
B5A B10A B11A 57.5(4) . . ?
B9A B10A B11A 107.4(5) . . ?
B6A B11A B5A 59.4(6) . . ?
B6A B11A B7A 58.7(7) . . ?
B5A B11A B7A 106.1(5) . . ?
B6A B11A B10A 102.8(5) . . ?
B5A B11A B10A 56.0(4) . . ?
B7A B11A B10A 105.7(5) . . ?
B4B B1B B3B 62.0(5) . . ?
B4B B1B B5B 57.0(5) . . ?
B3B B1B B5B 107.7(7) . . ?
B4B B1B B2B 104.2(6) . . ?
B3B B1B B2B 58.4(5) . . ?
B5B B1B B2B 103.8(8) . . ?
B4B B1B B6B 98.1(7) . . ?
B3B B1B B6B 102.0(6) . . ?
B5B B1B B6B 55.8(6) . . ?
B2B B1B B6B 56.8(5) . . ?
B7B B2B B8B 61.0(5) . . ?
B7B B2B B3B 109.2(6) . . ?
B8B B2B B3B 58.7(5) . . ?
B7B B2B B6B 59.6(6) . . ?
B8B B2B B6B 106.5(7) . . ?
B3B B2B B6B 107.8(5) . . ?
B7B B2B B1B 113.4(7) . . ?
B8B B2B B1B 107.3(6) . . ?
B3B B2B B1B 58.1(5) . . ?
B6B B2B B1B 64.5(6) . . ?
B8B B3B B1B 112.8(7) . . ?
B8B B3B B9B 64.1(6) . . ?
B1B B3B B9B 107.3(7) . . ?
B8B B3B B2B 60.1(5) . . ?
B1B B3B B2B 63.5(5) . . ?
B9B B3B B2B 109.9(7) . . ?
B8B B3B B4B 105.8(6) . . ?
B1B B3B B4B 59.0(5) . . ?
B9B B3B B4B 54.7(5) . . ?
B2B B3B B4B 105.7(5) . . ?
B9B B4B B10B 75.3(8) . . ?
B9B B4B B5B 116.1(9) . . ?
B10B B4B B5B 48.6(8) . . ?
B9B B4B B1B 113.1(6) . . ?
B10B B4B B1B 103.2(9) . . ?
B5B B4B B1B 64.0(7) . . ?
B9B B4B B3B 61.3(5) . . ?
B10B B4B B3B 113.4(7) . . ?
B5B B4B B3B 110.8(5) . . ?
B1B B4B B3B 59.0(5) . . ?
B10B B5B B4B 65.3(9) . . ?
B10B B5B B6B 100.2(11) . . ?
B4B B5B B6B 106.7(6) . . ?
B10B B5B B1B 112.6(7) . . ?
B4B B5B B1B 59.0(5) . . ?
B6B B5B B1B 65.3(6) . . ?
B10B B5B B11B 55.3(12) . . ?
B4B B5B B11B 105.3(9) . . ?
B6B B5B B11B 52.3(6) . . ?
B1B B5B B11B 107.1(6) . . ?
B11B B6B B7B 62.4(8) . . ?
B11B B6B B5B 69.4(8) . . ?
B7B B6B B5B 114.9(7) . . ?
B11B B6B B2B 111.0(8) . . ?
B7B B6B B2B 58.0(5) . . ?
B5B B6B B2B 108.0(6) . . ?
B11B B6B B1B 115.5(7) . . ?
B7B B6B B1B 107.3(6) . . ?
B5B B6B B1B 58.9(6) . . ?
B2B B6B B1B 58.7(6) . . ?
B10C B7B B2B 102.9(9) . . ?
B10C B7B B6B 97.1(7) . . ?
B2B B7B B6B 62.4(6) . . ?
B10C B7B B11B 57.7(8) . . ?
B2B B7B B11B 109.1(7) . . ?
B6B B7B B11B 55.7(7) . . ?
B10C B7B B8B 60.0(9) . . ?
B2B B7B B8B 59.7(5) . . ?
B6B B7B B8B 107.7(6) . . ?
B11B B7B B8B 110.7(7) . . ?
B3B B8B B10C 103.5(8) . . ?
B3B B8B B2B 61.2(5) . . ?
B10C B8B B2B 100.2(8) . . ?
B3B B8B B7B 109.8(6) . . ?
B10C B8B B7B 56.8(8) . . ?
B2B B8B B7B 59.3(5) . . ?
B3B B8B B9B 59.2(5) . . ?
B10C B8B B9B 59.5(8) . . ?
B2B B8B B9B 106.9(6) . . ?
B7B B8B B9B 108.7(7) . . ?
B4B B9B B3B 64.1(5) . . ?
B4B B9B B10C 100.0(9) . . ?
B3B B9B B10C 99.3(8) . . ?
B4B B9B B8B 107.3(7) . . ?
B3B B9B B8B 56.7(5) . . ?
B10C B9B B8B 56.5(7) . . ?
B4B B9B B10B 53.8(6) . . ?
B3B B9B B10B 100.7(7) . . ?
B10C B9B B10B 55.2(8) . . ?
B8B B9B B10B 100.1(9) . . ?
B5B B10B B11B 79.5(14) . . ?
B5B B10B B4B 66.0(8) . . ?
B11B B10B B4B 121.9(10) . . ?
B5B B10B B10C 115.9(12) . . ?
B11B B10B B10C 57.7(10) . . ?
B4B B10B B10C 96.9(10) . . ?
B5B B10B B9B 109.7(9) . . ?
B11B B10B B9B 107.9(9) . . ?
B4B B10B B9B 50.9(6) . . ?
B10C B10B B9B 54.6(9) . . ?
B11B B10C B7B 64.6(8) . . ?
B11B B10C B8B 119.3(11) . . ?
B7B B10C B8B 63.2(8) . . ?
B11B B10C B9B 121.0(12) . . ?
B7B B10C B9B 117.9(13) . . ?
B8B B10C B9B 64.0(10) . . ?
B11B B10C B10B 56.5(9) . . ?
B7B B10C B10B 108.9(11) . . ?
B8B B10C B10B 117.2(13) . . ?
B9B B10C B10B 70.2(10) . . ?
B10B B11B B6B 96.8(9) . . ?
B10B B11B B10C 65.7(9) . . ?
B6B B11B B10C 101.5(9) . . ?
B10B B11B B7B 110.6(9) . . ?
B6B B11B B7B 61.9(5) . . ?
B10C B11B B7B 57.6(8) . . ?
B10B B11B B5B 45.2(7) . . ?
B6B B11B B5B 58.3(7) . . ?
B10C B11B B5B 97.3(9) . . ?
B7B B11B B5B 106.3(7) . . ?
C12 C11 C15 108.5(5) . . ?
C12 C11 Zr1 74.9(3) . . ?
C15 C11 Zr1 74.5(2) . . ?
C13 C12 C11 107.6(5) . . ?
C13 C12 Zr1 73.9(2) . . ?
C11 C12 Zr1 72.3(2) . . ?
C14 C13 C12 108.3(4) . . ?
C14 C13 Zr1 73.3(2) . . ?
C12 C13 Zr1 73.6(2) . . ?
C13 C14 C15 108.8(4) . . ?
C13 C14 Zr1 74.5(2) . . ?
C15 C14 Zr1 73.6(2) . . ?
C11 C15 C14 106.8(4) . . ?
C11 C15 Zr1 72.6(2) . . ?
C14 C15 Zr1 73.5(2) . . ?
C17 C16 C20 108.7(4) . . ?
C17 C16 Zr1 75.3(2) . . ?
C20 C16 Zr1 73.8(2) . . ?
C16 C17 C18 107.7(4) . . ?
C16 C17 Zr1 72.3(2) . . ?
C18 C17 Zr1 73.8(2) . . ?
C17 C18 C19 107.7(4) . . ?
C17 C18 Zr1 73.8(2) . . ?
C19 C18 Zr1 72.5(2) . . ?
C20 C19 C18 108.5(4) . . ?
C20 C19 Zr1 73.8(2) . . ?
C18 C19 Zr1 74.7(2) . . ?
C19 C20 C16 107.4(4) . . ?
C19 C20 Zr1 73.8(2) . . ?
C16 C20 Zr1 73.1(2) . . ?
C25 C21 C22 107.8(5) . . ?
C25 C21 Zr2 74.2(2) . . ?
C22 C21 Zr2 72.9(2) . . ?
C23 C22 C21 107.3(5) . . ?
C23 C22 Zr2 73.1(3) . . ?
C21 C22 Zr2 74.1(2) . . ?
C22 C23 C24 108.2(5) . . ?
C22 C23 Zr2 74.6(3) . . ?
C24 C23 Zr2 73.3(3) . . ?
C25 C24 C23 108.2(5) . . ?
C25 C24 Zr2 75.7(2) . . ?
C23 C24 Zr2 73.9(3) . . ?
C21 C25 C24 108.5(5) . . ?
C21 C25 Zr2 74.0(2) . . ?
C24 C25 Zr2 72.1(2) . . ?
C27 C26 C30 106.4(5) . . ?
C27 C26 Zr2 74.5(2) . . ?
C30 C26 Zr2 72.0(2) . . ?
C26 C27 C28 109.0(4) . . ?
C26 C27 Zr2 74.0(2) . . ?
C28 C27 Zr2 73.5(2) . . ?
C29 C28 C27 108.5(5) . . ?
C29 C28 Zr2 73.2(3) . . ?
C27 C28 Zr2 74.3(2) . . ?
C30 C29 C28 107.5(5) . . ?
C30 C29 Zr2 73.4(3) . . ?
C28 C29 Zr2 74.6(3) . . ?
C29 C30 C26 108.6(5) . . ?
C29 C30 Zr2 74.6(3) . . ?
C26 C30 Zr2 74.7(2) . . ?
C35 C31 C32 107.0(8) . . ?
C35 C31 Zr3 73.9(3) . . ?
C32 C31 Zr3 71.2(3) . . ?
C33 C32 C31 108.9(7) . . ?
C33 C32 Zr3 74.5(4) . . ?
C31 C32 Zr3 75.9(3) . . ?
C34 C33 C32 108.5(8) . . ?
C34 C33 Zr3 74.3(4) . . ?
C32 C33 Zr3 72.6(4) . . ?
C33 C34 C35 105.9(8) . . ?
C33 C34 Zr3 73.0(3) . . ?
C35 C34 Zr3 73.9(3) . . ?
C31 C35 C34 109.6(7) . . ?
C31 C35 Zr3 74.3(3) . . ?
C34 C35 Zr3 72.8(4) . . ?
C40 C36 C37 107.4(6) . . ?
C40 C36 Zr3 73.9(3) . . ?
C37 C36 Zr3 72.5(3) . . ?
C38 C37 C36 108.1(6) . . ?
C38 C37 Zr3 74.4(3) . . ?
C36 C37 Zr3 73.9(3) . . ?
C37 C38 C39 108.4(7) . . ?
C37 C38 Zr3 72.8(3) . . ?
C39 C38 Zr3 74.3(3) . . ?
C40 C39 C38 107.9(6) . . ?
C40 C39 Zr3 73.2(3) . . ?
C38 C39 Zr3 72.5(3) . . ?
C39 C40 C36 108.2(6) . . ?
C39 C40 Zr3 74.1(3) . . ?
C36 C40 Zr3 72.9(3) . . ?
C45 C41 C42 106.7(10) . . ?
C45 C41 Zr4 73.5(4) . . ?
C42 C41 Zr4 72.0(4) . . ?
C43 C42 C41 109.7(10) . . ?
C43 C42 Zr4 74.9(5) . . ?
C41 C42 Zr4 75.2(4) . . ?
C42 C43 C44 106.7(11) . . ?
C42 C43 Zr4 72.8(5) . . ?
C44 C43 Zr4 73.7(4) . . ?
C45 C44 C43 107.6(10) . . ?
C45 C44 Zr4 73.7(4) . . ?
C43 C44 Zr4 73.3(4) . . ?
C41 C45 C44 109.3(9) . . ?
C41 C45 Zr4 74.4(4) . . ?
C44 C45 Zr4 73.9(4) . . ?
C50 C46 C47 107.1(6) . . ?
C50 C46 Zr4 73.8(4) . . ?
C47 C46 Zr4 73.6(3) . . ?
C48 C47 C46 108.2(6) . . ?
C48 C47 Zr4 73.1(3) . . ?
C46 C47 Zr4 73.3(3) . . ?
C47 C48 C49 109.1(6) . . ?
C47 C48 Zr4 75.1(4) . . ?
C49 C48 Zr4 74.1(4) . . ?
C48 C49 C50 106.5(6) . . ?
C48 C49 Zr4 73.5(3) . . ?
C50 C49 Zr4 73.4(4) . . ?
C46 C50 C49 109.0(7) . . ?
C46 C50 Zr4 74.7(4) . . ?
C49 C50 Zr4 73.3(3) . . ?

loop_
_geom_bond_atom_site_label_1
_geom_bond_atom_site_label_2
_geom_bond_distance
_geom_bond_site_symmetry_2
_geom_bond_publ_flag
Zr1 C11 2.467(4) . ?
Zr1 C16 2.481(4) . ?
Zr1 C14 2.489(4) . ?
Zr1 C19 2.491(3) . ?
Zr1 C20 2.491(4) . ?
Zr1 C15 2.490(4) . ?
Zr1 B1 2.498(4) . ?
Zr1 C12 2.500(4) . ?
Zr1 C13 2.505(4) . ?
Zr1 C17 2.519(4) . ?
Zr1 C18 2.519(4) . ?
Zr1 B4 2.525(4) . ?
Zr2 B1 2.473(4) . ?
Zr2 C24 2.474(4) . ?
Zr2 C30 2.483(4) . ?
Zr2 C23 2.482(5) . ?
Zr2 C29 2.498(4) . ?
Zr2 C22 2.499(4) . ?
Zr2 B2 2.512(4) . ?
Zr2 C28 2.515(4) . ?
Zr2 C21 2.516(4) . ?
Zr2 C25 2.519(4) . ?
Zr2 C26 2.519(4) . ?
Zr2 C27 2.525(4) . ?
Zr3 C32 2.448(6) . ?
Zr3 C37 2.468(5) . ?
Zr3 C33 2.472(6) . ?
Zr3 C36 2.487(6) . ?
Zr3 C38 2.489(5) . ?
Zr3 C34 2.489(6) . ?
Zr3 C40 2.500(5) . ?
Zr3 C35 2.503(5) . ?
Zr3 B1' 2.502(6) . ?
Zr3 C31 2.508(5) . ?
Zr3 C39 2.512(5) . ?
Zr3 B3' 2.526(6) . ?
Zr4 C42 2.473(7) . ?
Zr4 C48 2.482(6) . ?
Zr4 C49 2.490(6) . ?
Zr4 C50 2.492(6) . ?
Zr4 C43 2.499(8) . ?
Zr4 C46 2.503(6) . ?
Zr4 C45 2.502(7) . ?
Zr4 C44 2.504(6) . ?
Zr4 C47 2.507(5) . ?
Zr4 B1' 2.508(6) . ?
Zr4 B5' 2.512(5) . ?
Zr4 C41 2.514(7) . ?
B1 B2 1.712(6) . ?
B1 B5 1.719(6) . ?
B1 B4 1.730(5) . ?
B1 B3 1.731(5) . ?
B2 B3 1.865(6) . ?
B4 B5 1.870(6) . ?
B1' B2' 1.686(7) . ?
B1' B5' 1.700(7) . ?
B1' B3' 1.701(8) . ?
B1' B4' 1.713(7) . ?
B2' B3' 1.842(9) . ?
B4' B5' 1.856(8) . ?
B1A B6A 1.675(12) . ?
B1A B5A 1.696(13) . ?
B1A B4A 1.708(12) . ?
B1A B2A 1.725(15) . ?
B1A B3A 1.741(13) . ?
B2A B6A 1.712(16) . ?
B2A B8A 1.709(15) . ?
B2A B7A 1.739(14) . ?
B2A B3A 1.759(13) . ?
B3A B9A 1.699(11) . ?
B3A B8A 1.714(11) . ?
B3A B4A 1.746(9) . ?
B4A B10A 1.713(9) . ?
B4A B9A 1.753(10) . ?
B4A B5A 1.748(11) . ?
B5A B6A 1.744(17) . ?
B5A B10A 1.765(10) . ?
B5A B11A 1.796(12) . ?
B6A B11A 1.723(12) . ?
B6A B7A 1.749(16) . ?
B7A B8A 1.818(11) . ?
B7A B11A 1.840(13) . ?
B8A B9A 1.918(11) . ?
B9A B10A 1.866(9) . ?
B10A B11A 1.954(12) . ?
B1B B4B 1.739(12) . ?
B1B B3B 1.739(12) . ?
B1B B5B 1.823(17) . ?
B1B B2B 1.832(12) . ?
B1B B6B 1.935(16) . ?
B2B B7B 1.718(13) . ?
B2B B8B 1.726(12) . ?
B2B B3B 1.744(11) . ?
B2B B6B 1.794(14) . ?
B3B B8B 1.700(13) . ?
B3B B9B 1.747(12) . ?
B3B B4B 1.792(10) . ?
B4B B9B 1.626(13) . ?
B4B B10B 1.692(18) . ?
B4B B5B 1.701(11) . ?
B5B B10B 1.397(19) . ?
B5B B6B 1.760(11) . ?
B5B B11B 1.94(2) . ?
B6B B11B 1.636(18) . ?
B6B B7B 1.747(12) . ?
B7B B10C 1.639(18) . ?
B7B B11B 1.754(15) . ?
B7B B8B 1.749(14) . ?
B8B B10C 1.70(2) . ?
B8B B9B 1.830(14) . ?
B9B B10C 1.75(3) . ?
B9B B10B 2.03(2) . ?
B10B B11B 1.62(2) . ?
B10B B10C 1.769(19) . ?
B10C B11B 1.64(2) . ?
C11 C12 1.403(7) . ?
C11 C15 1.404(7) . ?
C12 C13 1.400(7) . ?
C13 C14 1.383(6) . ?
C14 C15 1.410(7) . ?
C16 C17 1.397(6) . ?
C16 C20 1.417(6) . ?
C17 C18 1.406(6) . ?
C18 C19 1.417(6) . ?
C19 C20 1.390(6) . ?
C21 C25 1.380(7) . ?
C21 C22 1.426(7) . ?
C22 C23 1.385(7) . ?
C23 C24 1.401(8) . ?
C24 C25 1.388(7) . ?
C26 C27 1.371(7) . ?
C26 C30 1.435(8) . ?
C27 C28 1.394(6) . ?
C28 C29 1.390(7) . ?
C29 C30 1.376(8) . ?
C31 C35 1.372(10) . ?
C31 C32 1.405(10) . ?
C32 C33 1.391(11) . ?
C33 C34 1.397(10) . ?
C34 C35 1.430(11) . ?
C36 C40 1.425(9) . ?
C36 C37 1.434(9) . ?
C37 C38 1.400(9) . ?
C38 C39 1.429(8) . ?
C39 C40 1.412(9) . ?
C41 C45 1.385(13) . ?
C41 C42 1.408(12) . ?
C42 C43 1.386(14) . ?
C43 C44 1.420(12) . ?
C44 C45 1.397(13) . ?
C46 C50 1.356(9) . ?
C46 C47 1.429(9) . ?
C47 C48 1.366(9) . ?
C48 C49 1.386(9) . ?
C49 C50 1.427(10) . ?
